data_4001616
loop_
_publ_author_name
'Phelan, W. Adam'
'Menard, Melissa C.'
'Kangas, Michael J.'
'McCandless, Gregory T.'
'Drake, Brenton L.'
'Chan, Julia Y.'

_publ_section_title
;
 Adventures in Crystal Growth: Synthesis and Characterization of Single
 Crystals of Complex Intermetallic Compounds
;
_journal_issue 3
_journal_name_full 'Chemistry of Materials'
_journal_page_first 409
_journal_paper_doi 10.1021/cm2019873
_journal_volume 24
_journal_year 2012
_chemical_formula_sum 'Ga9 Pd3 Yb1.97'
_chemical_formula_weight 1287.14
_space_group_IT_number 63
_symmetry_cell_setting orthorhombic
_symmetry_space_group_name_Hall '-C 2c 2'
_symmetry_space_group_name_H-M 'C m c m'
_atom_sites_solution_primary direct
_atom_sites_solution_secondary difmap
_audit_creation_method SHELXL-97
_audit_update_record
;
2011-11-21 # Formatted by publCIF
;
_cell_angle_alpha 90.00
_cell_angle_beta 90.00
_cell_angle_gamma 90.00
_cell_formula_units_Z 4
_cell_length_a 13.166(4)
_cell_length_b 7.605(2)
_cell_length_c 9.496(3)
_cell_measurement_reflns_used 816
_cell_measurement_temperature 298(2)
_cell_measurement_theta_max 30.034
_cell_measurement_theta_min 2.546
_cell_volume 950.8(5)
_computing_cell_refinement 'HKL SCALEPACK (Otwinowski & Minor, 1997)'
_computing_data_collection 'COLLECT (Nonius, 2000)'
_computing_data_reduction 'HKL DENZO and SCALEPACK (Otwinowski & Minor, 1997)'
_computing_molecular_graphics 'CrystalMaker for Windows'
_computing_publication_material 'SHELXL97 (Sheldrick, 2008) and publCIF (Westrip, 2010)'
_computing_structure_refinement 'SHELXL97 (Sheldrick, 2008)'
_computing_structure_solution 'SIR97 (Altomare et al., 1999)'
_diffrn_ambient_temperature 298(2)
_diffrn_measured_fraction_theta_full 1.000
_diffrn_measured_fraction_theta_max 0.995
_diffrn_measurement_device_type 'Nonius KappaCCD'
_diffrn_radiation_monochromator graphite
_diffrn_radiation_source 'fine-focus sealed tube'
_diffrn_radiation_type MoK\a
_diffrn_radiation_wavelength 0.71073
_diffrn_reflns_av_R_equivalents 0.0926
_diffrn_reflns_av_sigmaI/netI 0.0520
_diffrn_reflns_limit_h_max 18
_diffrn_reflns_limit_h_min -18
_diffrn_reflns_limit_k_max 10
_diffrn_reflns_limit_k_min -10
_diffrn_reflns_limit_l_max 13
_diffrn_reflns_limit_l_min -13
_diffrn_reflns_number 4499
_diffrn_reflns_theta_full 25.00
_diffrn_reflns_theta_max 30.23
_diffrn_reflns_theta_min 3.09
_exptl_absorpt_coefficient_mu 49.612
_exptl_absorpt_correction_T_max 0.1905
_exptl_absorpt_correction_T_min 0.1905
_exptl_absorpt_correction_type multi-scan
_exptl_absorpt_process_details 'HKL SCALEPACK (Otwinowski & Minor, 1997)'
_exptl_crystal_density_diffrn 8.992
_exptl_crystal_density_method 'not measured'
_exptl_crystal_F_000 2219
_exptl_crystal_size_max 0.05
_exptl_crystal_size_mid 0.05
_exptl_crystal_size_min 0.05
_refine_diff_density_max 2.527
_refine_diff_density_min -2.979
_refine_diff_density_rms 0.479
_refine_ls_extinction_coef 0.00136(9)
_refine_ls_extinction_expression Fc^*^=kFc[1+0.001xFc^2^\l^3^/sin(2\q)]^-1/4^
_refine_ls_extinction_method SHELXL
_refine_ls_goodness_of_fit_ref 0.893
_refine_ls_matrix_type full
_refine_ls_number_parameters 71
_refine_ls_number_reflns 776
_refine_ls_number_restraints 0
_refine_ls_restrained_S_all 0.893
_refine_ls_R_factor_all 0.0754
_refine_ls_R_factor_gt 0.0297
_refine_ls_shift/su_max 0.000
_refine_ls_shift/su_mean 0.000
_refine_ls_structure_factor_coef Fsqd
_refine_ls_weighting_details 'calc w=1/[\s^2^(Fo^2^)+(0.0419P)^2^+0.0000P] where P=(Fo^2^+2Fc^2^)/3'
_refine_ls_weighting_scheme calc
_refine_ls_wR_factor_gt 0.0731
_refine_ls_wR_factor_ref 0.0984
_reflns_number_gt 271
_reflns_number_total 776
_reflns_threshold_expression >2sigma(I)
_cod_data_source_file cm2019873_si_002.cif
_cod_data_source_block mb9OrthorhombicCmcm
_cod_original_cell_volume 950.8(4)
_cod_database_code 4001616

loop_
_symmetry_equiv_pos_as_xyz
'x, y, z'
'-x, -y, z+1/2'
'x, -y, -z'
'-x, y, -z+1/2'
'x+1/2, y+1/2, z'
'-x+1/2, -y+1/2, z+1/2'
'x+1/2, -y+1/2, -z'
'-x+1/2, y+1/2, -z+1/2'
'-x, -y, -z'
'x, y, -z-1/2'
'-x, y, z'
'x, -y, z-1/2'
'-x+1/2, -y+1/2, -z'
'x+1/2, y+1/2, -z-1/2'
'-x+1/2, y+1/2, z'
'x+1/2, -y+1/2, z-1/2'

loop_
_atom_site_label
_atom_site_type_symbol
_atom_site_fract_x
_atom_site_fract_y
_atom_site_fract_z
_atom_site_U_iso_or_equiv
_atom_site_adp_type
_atom_site_occupancy
_atom_site_symmetry_multiplicity
_atom_site_calc_flag
_atom_site_refinement_flags
Yb1 Yb 0.33315(10) 0.33323(10) 0.2500 0.0080(3) Uani 0.6666(19) 2 d SP
Pd1 Pd 0.33299(9) 0.0000 0.0000 0.0082(3) Uani 1 2 d S
Pd2 Pd 0.0000 0.0000 0.0000 0.0074(5) Uani 1 4 d S
Ga1 Ga 0.16665(9) 0.16653(10) 0.07629(12) 0.0100(3) Uani 1 1 d .
Ga2 Ga 0.0000 0.33409(17) 0.5761(2) 0.0096(5) Uani 1 2 d S
Ga3 Ga 0.1048(4) 0.4357(6) 0.2500 0.0165(19) Uani 0.391(4) 2 d SP
Ga4 Ga 0.0000 0.1254(8) 0.2500 0.014(3) Uani 0.346(7) 4 d SP
Yb2 Yb 0.0000 0.33335(18) 0.2500 0.0067(6) Uani 0.641(3) 4 d SP
Ga5 Ga 0.4375(4) 0.4376(6) 0.2500 0.0069(18) Uani 0.305(4) 2 d SP
Ga6 Ga 0.2293(4) 0.4330(7) 0.2500 0.010(2) Uani 0.322(5) 2 d SP
Ga7 Ga 0.3326(4) 0.1257(5) 0.2500 0.0052(15) Uani 0.310(4) 2 d SP

loop_
_atom_site_aniso_label
_atom_site_aniso_U_11
_atom_site_aniso_U_22
_atom_site_aniso_U_33
_atom_site_aniso_U_23
_atom_site_aniso_U_13
_atom_site_aniso_U_12
Yb1 0.0061(6) 0.0093(6) 0.0085(6) 0.000 0.000 0.0017(7)
Pd1 0.0048(6) 0.0098(5) 0.0099(7) 0.0009(4) 0.000 0.000
Pd2 0.0061(9) 0.0102(9) 0.0058(11) -0.0016(8) 0.000 0.000
Ga1 0.0037(6) 0.0091(6) 0.0172(8) 0.0004(5) 0.0010(8) 0.0003(6)
Ga2 0.0071(11) 0.0103(9) 0.0112(12) 0.0001(9) 0.000 0.000
Ga3 0.015(4) 0.014(3) 0.021(4) 0.000 0.000 0.003(3)
Ga4 0.015(6) 0.012(5) 0.016(6) 0.000 0.000 0.000
Yb2 0.0029(10) 0.0097(11) 0.0076(10) 0.000 0.000 0.000
Ga5 0.008(4) 0.007(3) 0.005(4) 0.000 0.000 -0.003(3)
Ga6 0.002(4) 0.015(4) 0.012(4) 0.000 0.000 -0.005(3)
Ga7 0.001(3) 0.009(3) 0.005(3) 0.000 0.000 -0.010(3)

loop_
_atom_type_symbol
_atom_type_description
_atom_type_scat_dispersion_real
_atom_type_scat_dispersion_imag
_atom_type_scat_source
Yb Yb -0.3850 5.5486 'International Tables Vol C Tables 4.2.6.8 and 6.1.1.4'
Pd Pd -0.9988 1.0072 'International Tables Vol C Tables 4.2.6.8 and 6.1.1.4'
Ga Ga 0.2307 1.6083 'International Tables Vol C Tables 4.2.6.8 and 6.1.1.4'

loop_
_geom_angle_atom_site_label_1
_geom_angle_atom_site_label_2
_geom_angle_atom_site_label_3
_geom_angle
_geom_angle_site_symmetry_1
_geom_angle_site_symmetry_3
Ga6 Yb1 Ga7 118.8(3) . .
Ga6 Yb1 Ga5 121.0(2) . .
Ga7 Yb1 Ga5 120.3(3) . .
Ga6 Yb1 Ga1 64.49(15) . 10_556
Ga7 Yb1 Ga1 65.00(17) . 10_556
Ga5 Yb1 Ga1 146.92(3) . 10_556
Ga6 Yb1 Ga1 64.49(15) . .
Ga7 Yb1 Ga1 65.00(17) . .
Ga5 Yb1 Ga1 146.92(3) . .
Ga1 Yb1 Ga1 66.16(5) 10_556 .
Ga6 Yb1 Ga1 66.05(15) . 8
Ga7 Yb1 Ga1 146.95(2) . 8
Ga5 Yb1 Ga1 65.16(13) . 8
Ga1 Yb1 Ga1 93.13(4) 10_556 8
Ga1 Yb1 Ga1 130.54(4) . 8
Ga6 Yb1 Ga1 66.05(15) . 15
Ga7 Yb1 Ga1 146.95(2) . 15
Ga5 Yb1 Ga1 65.16(13) . 15
Ga1 Yb1 Ga1 130.54(4) 10_556 15
Ga1 Yb1 Ga1 93.13(4) . 15
Ga1 Yb1 Ga1 66.11(5) 8 15
Ga6 Yb1 Ga2 146.94(4) . 13_556
Ga7 Yb1 Ga2 65.35(17) . 13_556
Ga5 Yb1 Ga2 65.30(13) . 13_556
Ga1 Yb1 Ga2 92.99(3) 10_556 13_556
Ga1 Yb1 Ga2 130.35(4) . 13_556
Ga1 Yb1 Ga2 93.10(4) 8 13_556
Ga1 Yb1 Ga2 130.46(5) 15 13_556
Ga6 Yb1 Ga2 146.94(4) . 6_554
Ga7 Yb1 Ga2 65.35(17) . 6_554
Ga5 Yb1 Ga2 65.30(13) . 6_554
Ga1 Yb1 Ga2 130.35(4) 10_556 6_554
Ga1 Yb1 Ga2 92.99(3) . 6_554
Ga1 Yb1 Ga2 130.46(5) 8 6_554
Ga1 Yb1 Ga2 93.10(4) 15 6_554
Ga2 Yb1 Ga2 66.09(7) 13_556 6_554
Ga6 Yb1 Ga1 90.03(3) . 6
Ga7 Yb1 Ga1 90.03(2) . 6
Ga5 Yb1 Ga1 89.94(3) . 6
Ga1 Yb1 Ga1 56.98(4) 10_556 6
Ga1 Yb1 Ga1 123.14(4) . 6
Ga1 Yb1 Ga1 56.91(3) 8 6
Ga1 Yb1 Ga1 123.02(3) 15 6
Ga2 Yb1 Ga1 56.93(4) 13_556 6
Ga2 Yb1 Ga1 123.02(5) 6_554 6
Ga6 Yb1 Ga1 90.03(3) . 13
Ga7 Yb1 Ga1 90.03(2) . 13
Ga5 Yb1 Ga1 89.94(3) . 13
Ga1 Yb1 Ga1 123.14(4) 10_556 13
Ga1 Yb1 Ga1 56.98(4) . 13
Ga1 Yb1 Ga1 123.02(3) 8 13
Ga1 Yb1 Ga1 56.91(3) 15 13
Ga2 Yb1 Ga1 123.02(5) 13_556 13
Ga2 Yb1 Ga1 56.93(4) 6_554 13
Ga1 Yb1 Ga1 179.88(6) 6 13
Ga6 Yb1 Ga3 14.5(2) . .
Ga7 Yb1 Ga3 104.3(2) . .
Ga5 Yb1 Ga3 135.45(18) . .
Ga1 Yb1 Ga3 53.36(7) 10_556 .
Ga1 Yb1 Ga3 53.36(7) . .
Ga1 Yb1 Ga3 77.91(8) 8 .
Ga1 Yb1 Ga3 77.91(8) 15 .
Ga2 Yb1 Ga3 143.86(5) 13_556 .
Ga2 Yb1 Ga3 143.86(5) 6_554 .
Ga1 Yb1 Ga3 90.04(3) 6 .
Ga1 Yb1 Ga3 90.04(3) 13 .
Ga3 Pd1 Ga3 142.7(2) 15_545 13
Ga3 Pd1 Ga7 37.93(12) 15_545 .
Ga3 Pd1 Ga7 142.18(14) 13 .
Ga3 Pd1 Ga7 142.18(14) 15_545 3
Ga3 Pd1 Ga7 37.93(12) 13 3
Ga7 Pd1 Ga7 179.8(3) . 3
Ga3 Pd1 Ga6 179.55(18) 15_545 13
Ga3 Pd1 Ga6 37.32(11) 13 13
Ga7 Pd1 Ga6 141.67(17) . 13
Ga7 Pd1 Ga6 38.22(14) 3 13
Ga3 Pd1 Ga6 37.32(11) 15_545 15_545
Ga3 Pd1 Ga6 179.55(18) 13 15_545
Ga7 Pd1 Ga6 38.22(14) . 15_545
Ga7 Pd1 Ga6 141.67(17) 3 15_545
Ga6 Pd1 Ga6 142.7(2) 13 15_545
Ga3 Pd1 Ga1 115.45(11) 15_545 3
Ga3 Pd1 Ga1 95.90(11) 13 3
Ga7 Pd1 Ga1 115.70(12) . 3
Ga7 Pd1 Ga1 64.10(13) 3 3
Ga6 Pd1 Ga1 64.81(12) 13 3
Ga6 Pd1 Ga1 83.86(13) 15_545 3
Ga3 Pd1 Ga1 95.90(11) 15_545 .
Ga3 Pd1 Ga1 115.45(11) 13 .
Ga7 Pd1 Ga1 64.11(13) . .
Ga7 Pd1 Ga1 115.70(12) 3 .
Ga6 Pd1 Ga1 83.86(13) 13 .
Ga6 Pd1 Ga1 64.81(12) 15_545 .
Ga1 Pd1 Ga1 67.35(5) 3 .
Ga3 Pd1 Ga2 64.54(12) 15_545 6_554
Ga3 Pd1 Ga2 84.03(11) 13 6_554
Ga7 Pd1 Ga2 64.43(13) . 6_554
Ga7 Pd1 Ga2 115.77(12) 3 6_554
Ga6 Pd1 Ga2 115.19(12) 13 6_554
Ga6 Pd1 Ga2 96.20(13) 15_545 6_554
Ga1 Pd1 Ga2 179.80(5) 3 6_554
Ga1 Pd1 Ga2 112.85(3) . 6_554
Ga3 Pd1 Ga2 84.03(11) 15_545 14_546
Ga3 Pd1 Ga2 64.54(12) 13 14_546
Ga7 Pd1 Ga2 115.76(12) . 14_546
Ga7 Pd1 Ga2 64.44(13) 3 14_546
Ga6 Pd1 Ga2 96.20(13) 13 14_546
Ga6 Pd1 Ga2 115.19(12) 15_545 14_546
Ga1 Pd1 Ga2 112.85(3) 3 14_546
Ga1 Pd1 Ga2 179.80(5) . 14_546
Ga2 Pd1 Ga2 66.95(6) 6_554 14_546
Ga3 Pd1 Ga1 115.98(10) 15_545 13
Ga3 Pd1 Ga1 63.94(10) 13 13
Ga7 Pd1 Ga1 84.01(8) . 13
Ga7 Pd1 Ga1 95.99(8) 3 13
Ga6 Pd1 Ga1 63.57(12) 13 13
Ga6 Pd1 Ga1 116.50(12) 15_545 13
Ga1 Pd1 Ga1 112.87(4) 3 13
Ga1 Pd1 Ga1 67.32(4) . 13
Ga2 Pd1 Ga1 67.27(4) 6_554 13
Ga2 Pd1 Ga1 112.55(5) 14_546 13
Ga3 Pd1 Ga1 63.94(10) 15_545 15_545
Ga3 Pd1 Ga1 115.98(10) 13 15_545
Ga7 Pd1 Ga1 95.99(8) . 15_545
Ga7 Pd1 Ga1 84.01(8) 3 15_545
Ga6 Pd1 Ga1 116.50(12) 13 15_545
Ga6 Pd1 Ga1 63.57(12) 15_545 15_545
Ga1 Pd1 Ga1 67.32(4) 3 15_545
Ga1 Pd1 Ga1 112.87(4) . 15_545
Ga2 Pd1 Ga1 112.55(5) 6_554 15_545
Ga2 Pd1 Ga1 67.27(4) 14_546 15_545
Ga1 Pd1 Ga1 179.80(7) 13 15_545
Ga5 Pd2 Ga5 180.0 15_545 7_455
Ga5 Pd2 Ga5 142.4(2) 15_545 13
Ga5 Pd2 Ga5 37.6(2) 7_455 13
Ga5 Pd2 Ga5 37.6(2) 15_545 5_445
Ga5 Pd2 Ga5 142.4(2) 7_455 5_445
Ga5 Pd2 Ga5 180.0(3) 13 5_445
Ga5 Pd2 Ga4 142.40(14) 15_545 9
Ga5 Pd2 Ga4 37.60(14) 7_455 9
Ga5 Pd2 Ga4 37.60(14) 13 9
Ga5 Pd2 Ga4 142.40(14) 5_445 9
Ga5 Pd2 Ga4 37.60(14) 15_545 .
Ga5 Pd2 Ga4 142.40(14) 7_455 .
Ga5 Pd2 Ga4 142.40(14) 13 .
Ga5 Pd2 Ga4 37.60(14) 5_445 .
Ga4 Pd2 Ga4 180.0 9 .
Ga5 Pd2 Ga1 64.27(10) 15_545 .
Ga5 Pd2 Ga1 115.73(10) 7_455 .
Ga5 Pd2 Ga1 84.15(10) 13 .
Ga5 Pd2 Ga1 95.85(10) 5_445 .
Ga4 Pd2 Ga1 115.74(6) 9 .
Ga4 Pd2 Ga1 64.26(6) . .
Ga5 Pd2 Ga1 115.73(10) 15_545 9
Ga5 Pd2 Ga1 64.27(10) 7_455 9
Ga5 Pd2 Ga1 95.85(11) 13 9
Ga5 Pd2 Ga1 84.15(11) 5_445 9
Ga4 Pd2 Ga1 64.26(6) 9 9
Ga4 Pd2 Ga1 115.74(6) . 9
Ga1 Pd2 Ga1 180.0 . 9
Ga5 Pd2 Ga1 95.85(11) 15_545 11
Ga5 Pd2 Ga1 84.15(11) 7_455 11
Ga5 Pd2 Ga1 115.73(10) 13 11
Ga5 Pd2 Ga1 64.27(10) 5_445 11
Ga4 Pd2 Ga1 115.74(6) 9 11
Ga4 Pd2 Ga1 64.26(6) . 11
Ga1 Pd2 Ga1 112.75(5) . 11
Ga1 Pd2 Ga1 67.25(5) 9 11
Ga5 Pd2 Ga1 84.15(11) 15_545 3
Ga5 Pd2 Ga1 95.85(11) 7_455 3
Ga5 Pd2 Ga1 64.27(10) 13 3
Ga5 Pd2 Ga1 115.73(10) 5_445 3
Ga4 Pd2 Ga1 64.26(6) 9 3
Ga4 Pd2 Ga1 115.74(6) . 3
Ga1 Pd2 Ga1 67.25(5) . 3
Ga1 Pd2 Ga1 112.75(5) 9 3
Ga1 Pd2 Ga1 180.00(3) 11 3
Ga5 Pd2 Ga2 115.63(11) 15_545 10_556
Ga5 Pd2 Ga2 64.37(11) 7_455 10_556
Ga5 Pd2 Ga2 64.37(11) 13 10_556
Ga5 Pd2 Ga2 115.63(11) 5_445 10_556
Ga4 Pd2 Ga2 96.01(14) 9 10_556
Ga4 Pd2 Ga2 83.99(14) . 10_556
Ga1 Pd2 Ga2 67.23(3) . 10_556
Ga1 Pd2 Ga2 112.77(3) 9 10_556
Ga1 Pd2 Ga2 67.23(3) 11 10_556
Ga1 Pd2 Ga2 112.77(3) 3 10_556
Ga5 Pd2 Ga2 64.37(11) 15_545 2_554
Ga5 Pd2 Ga2 115.63(11) 7_455 2_554
Ga5 Pd2 Ga2 115.63(11) 13 2_554
Ga5 Pd2 Ga2 64.37(11) 5_445 2_554
Ga4 Pd2 Ga2 83.99(14) 9 2_554
Ga4 Pd2 Ga2 96.01(14) . 2_554
Ga1 Pd2 Ga2 112.77(3) . 2_554
Ga1 Pd2 Ga2 67.23(3) 9 2_554
Ga1 Pd2 Ga2 112.77(3) 11 2_554
Ga1 Pd2 Ga2 67.23(3) 3 2_554
Ga2 Pd2 Ga2 180.00(8) 10_556 2_554
Pd1 Ga1 Pd2 112.70(4) . .
Pd1 Ga1 Pd1 112.68(4) . 13
Pd2 Ga1 Pd1 112.84(5) . 13
Pd1 Ga1 Ga6 105.74(13) . .
Pd2 Ga1 Ga6 140.50(12) . .
Pd1 Ga1 Ga6 56.88(9) 13 .
Pd1 Ga1 Ga3 140.27(12) . .
Pd2 Ga1 Ga3 106.03(12) . .
Pd1 Ga1 Ga3 56.63(7) 13 .
Ga6 Ga1 Ga3 34.72(12) . .
Pd1 Ga1 Ga7 56.67(8) . .
Pd2 Ga1 Ga7 140.43(8) . .
Pd1 Ga1 Ga7 105.74(9) 13 .
Ga6 Ga1 Ga7 58.96(15) . .
Ga3 Ga1 Ga7 87.68(12) . .
Pd1 Ga1 Ga5 105.91(11) . 15_545
Pd2 Ga1 Ga5 56.50(7) . 15_545
Pd1 Ga1 Ga5 140.44(11) 13 15_545
Ga6 Ga1 Ga5 104.83(10) . 15_545
Ga3 Ga1 Ga5 87.95(12) . 15_545
Ga7 Ga1 Ga5 88.00(11) . 15_545
Pd1 Ga1 Ga4 140.43(12) . .
Pd2 Ga1 Ga4 56.53(7) . .
Pd1 Ga1 Ga4 105.92(14) 13 .
Ga6 Ga1 Ga4 87.89(14) . .
Ga3 Ga1 Ga4 59.43(16) . .
Ga7 Ga1 Ga4 105.05(8) . .
Ga5 Ga1 Ga4 34.72(15) 15_545 .
Pd1 Ga1 Ga6 56.40(8) . 15_545
Pd2 Ga1 Ga6 105.43(13) . 15_545
Pd1 Ga1 Ga6 140.82(13) 13 15_545
Ga6 Ga1 Ga6 88.11(5) . 15_545
Ga3 Ga1 Ga6 105.36(11) . 15_545
Ga7 Ga1 Ga6 35.24(14) . 15_545
Ga5 Ga1 Ga6 59.23(13) 15_545 15_545
Ga4 Ga1 Ga6 87.99(13) . 15_545
Pd1 Ga1 Ga1 56.33(3) . 3
Pd2 Ga1 Ga1 56.38(2) . 3
Pd1 Ga1 Ga1 134.28(7) 13 3
Ga6 Ga1 Ga1 160.21(13) . 3
Ga3 Ga1 Ga1 160.61(11) . 3
Ga7 Ga1 Ga1 101.50(8) . 3
Ga5 Ga1 Ga1 75.49(8) 15_545 3
Ga4 Ga1 Ga1 101.43(12) . 3
Ga6 Ga1 Ga1 74.96(9) 15_545 3
Pd1 Ga1 Ga1 56.44(4) . 13
Pd2 Ga1 Ga1 134.29(7) . 13
Pd1 Ga1 Ga1 56.24(3) 13 13
Ga6 Ga1 Ga1 75.58(9) . 13
Ga3 Ga1 Ga1 101.32(10) . 13
Ga7 Ga1 Ga1 75.52(9) . 13
Ga5 Ga1 Ga1 160.60(12) 15_545 13
Ga4 Ga1 Ga1 160.44(14) . 13
Ga6 Ga1 Ga1 101.62(12) 15_545 13
Ga1 Ga1 Ga1 97.53(6) 3 13
Pd1 Ga1 Ga2 134.32(4) . 10_556
Pd2 Ga1 Ga2 56.50(4) . 10_556
Pd1 Ga1 Ga2 56.34(4) 13 10_556
Ga6 Ga1 Ga2 101.63(12) . 10_556
Ga3 Ga1 Ga2 75.54(9) . 10_556
Ga7 Ga1 Ga2 160.29(9) . 10_556
Ga5 Ga1 Ga2 101.42(11) 15_545 10_556
Ga4 Ga1 Ga2 75.45(8) . 10_556
Ga6 Ga1 Ga2 160.29(13) 15_545 10_556
Ga1 Ga1 Ga2 97.62(4) 3 10_556
Ga1 Ga1 Ga2 97.41(4) 13 10_556
Pd1 Ga2 Pd1 113.05(6) 6 14_456
Pd1 Ga2 Pd2 112.67(4) 6 2
Pd1 Ga2 Pd2 112.67(4) 14_456 2
Pd1 Ga2 Ga5 140.20(10) 6 7_456
Pd1 Ga2 Ga5 105.82(10) 14_456 7_456
Pd2 Ga2 Ga5 56.34(7) 2 7_456
Pd1 Ga2 Ga5 105.82(10) 6 13_556
Pd1 Ga2 Ga5 140.20(10) 14_456 13_556
Pd2 Ga2 Ga5 56.34(7) 2 13_556
Ga5 Ga2 Ga5 34.6(2) 7_456 13_556
Pd1 Ga2 Ga7 56.44(7) 6 13_556
Pd1 Ga2 Ga7 140.71(10) 14_456 13_556
Pd2 Ga2 Ga7 105.62(10) 2 13_556
Ga5 Ga2 Ga7 87.90(11) 7_456 13_556
Ga5 Ga2 Ga7 59.38(13) 13_556 13_556
Pd1 Ga2 Ga7 140.71(10) 6 7_456
Pd1 Ga2 Ga7 56.44(7) 14_456 7_456
Pd2 Ga2 Ga7 105.62(10) 2 7_456
Ga5 Ga2 Ga7 59.38(13) 7_456 7_456
Ga5 Ga2 Ga7 87.90(11) 13_556 7_456
Ga7 Ga2 Ga7 105.38(15) 13_556 7_456
Pd1 Ga2 Ga3 56.37(8) 6 3_566
Pd1 Ga2 Ga3 106.03(11) 14_456 3_566
Pd2 Ga2 Ga3 140.34(10) 2 3_566
Ga5 Ga2 Ga3 105.29(11) 7_456 3_566
Ga5 Ga2 Ga3 88.17(12) 13_556 3_566
Ga7 Ga2 Ga3 34.91(12) 13_556 3_566
Ga7 Ga2 Ga3 88.35(13) 7_456 3_566
Pd1 Ga2 Ga3 106.03(11) 6 9_566
Pd1 Ga2 Ga3 56.37(8) 14_456 9_566
Pd2 Ga2 Ga3 140.34(10) 2 9_566
Ga5 Ga2 Ga3 88.17(12) 7_456 9_566
Ga5 Ga2 Ga3 105.29(11) 13_556 9_566
Ga7 Ga2 Ga3 88.35(13) 13_556 9_566
Ga7 Ga2 Ga3 34.91(12) 7_456 9_566
Ga3 Ga2 Ga3 59.7(2) 3_566 9_566
Pd1 Ga2 Ga2 56.52(3) 6 9_566
Pd1 Ga2 Ga2 56.52(3) 14_456 9_566
Pd2 Ga2 Ga2 134.32(11) 2 9_566
Ga5 Ga2 Ga2 160.65(11) 7_456 9_566
Ga5 Ga2 Ga2 160.65(11) 13_556 9_566
Ga7 Ga2 Ga2 101.57(9) 13_556 9_566
Ga7 Ga2 Ga2 101.57(9) 7_456 9_566
Ga3 Ga2 Ga2 75.42(9) 3_566 9_566
Ga3 Ga2 Ga2 75.42(9) 9_566 9_566
Pd1 Ga2 Ga1 134.39(7) 6 4
Pd1 Ga2 Ga1 56.39(3) 14_456 4
Pd2 Ga2 Ga1 56.28(3) 2 4
Ga5 Ga2 Ga1 75.33(8) 7_456 4
Ga5 Ga2 Ga1 101.14(10) 13_556 4
Ga7 Ga2 Ga1 160.20(10) 13_556 4
Ga7 Ga2 Ga1 75.29(9) 7_456 4
Ga3 Ga2 Ga1 160.71(11) 3_566 4
Ga3 Ga2 Ga1 101.34(10) 9_566 4
Ga2 Ga2 Ga1 97.60(6) 9_566 4
Pd1 Ga2 Ga1 56.39(3) 6 10_556
Pd1 Ga2 Ga1 134.39(7) 14_456 10_556
Pd2 Ga2 Ga1 56.28(3) 2 10_556
Ga5 Ga2 Ga1 101.14(10) 7_456 10_556
Ga5 Ga2 Ga1 75.33(8) 13_556 10_556
Ga7 Ga2 Ga1 75.29(9) 13_556 10_556
Ga7 Ga2 Ga1 160.20(10) 7_456 10_556
Ga3 Ga2 Ga1 101.34(10) 3_566 10_556
Ga3 Ga2 Ga1 160.71(11) 9_566 10_556
Ga2 Ga2 Ga1 97.60(6) 9_566 10_556
Ga1 Ga2 Ga1 97.38(5) 4 10_556
Yb2 Ga3 Ga6 149.9(4) . .
Yb2 Ga3 Ga7 149.1(4) . 15
Ga6 Ga3 Ga7 61.0(3) . 15
Yb2 Ga3 Pd1 111.88(11) . 6
Ga6 Ga3 Pd1 71.48(13) . 6
Ga7 Ga3 Pd1 71.07(10) 15 6
Yb2 Ga3 Pd1 111.88(11) . 13
Ga6 Ga3 Pd1 71.48(13) . 13
Ga7 Ga3 Pd1 71.07(10) 15 13
Pd1 Ga3 Pd1 136.2(2) 6 13
Yb2 Ga3 Ga4 30.26(10) . .
Ga6 Ga3 Ga4 119.6(3) . .
Ga7 Ga3 Ga4 179.4(3) 15 .
Pd1 Ga3 Ga4 109.06(10) 6 .
Pd1 Ga3 Ga4 109.06(10) 13 .
Yb2 Ga3 Ga1 83.81(15) . 10_556
Ga6 Ga3 Ga1 72.2(2) . 10_556
Ga7 Ga3 Ga1 120.0(2) 15 10_556
Pd1 Ga3 Ga1 59.43(6) 6 10_556
Pd1 Ga3 Ga1 127.14(18) 13 10_556
Ga4 Ga3 Ga1 60.48(10) . 10_556
Yb2 Ga3 Ga1 83.81(15) . .
Ga6 Ga3 Ga1 72.2(2) . .
Ga7 Ga3 Ga1 120.0(2) 15 .
Pd1 Ga3 Ga1 127.14(18) 6 .
Pd1 Ga3 Ga1 59.43(6) 13 .
Ga4 Ga3 Ga1 60.48(10) . .
Ga1 Ga3 Ga1 73.65(12) 10_556 .
Yb2 Ga3 Ga3 29.42(17) . 11
Ga6 Ga3 Ga3 179.3(3) . 11
Ga7 Ga3 Ga3 119.7(2) 15 11
Pd1 Ga3 Ga3 108.66(11) 6 11
Pd1 Ga3 Ga3 108.66(11) 13 11
Ga4 Ga3 Ga3 59.68(12) . 11
Ga1 Ga3 Ga3 107.20(11) 10_556 11
Ga1 Ga3 Ga3 107.20(11) . 11
Yb2 Ga3 Ga2 82.92(18) . 9_566
Ga6 Ga3 Ga2 120.4(3) . 9_566
Ga7 Ga3 Ga2 72.4(2) 15 9_566
Pd1 Ga3 Ga2 59.08(7) 6 9_566
Pd1 Ga3 Ga2 126.22(16) 13 9_566
Ga4 Ga3 Ga2 107.07(16) . 9_566
Ga1 Ga3 Ga2 105.05(5) 10_556 9_566
Ga1 Ga3 Ga2 166.7(2) . 9_566
Ga3 Ga3 Ga2 60.17(10) 11 9_566
Yb2 Ga3 Ga2 82.92(18) . 2_564
Ga6 Ga3 Ga2 120.4(3) . 2_564
Ga7 Ga3 Ga2 72.4(2) 15 2_564
Pd1 Ga3 Ga2 126.22(16) 6 2_564
Pd1 Ga3 Ga2 59.08(7) 13 2_564
Ga4 Ga3 Ga2 107.07(16) . 2_564
Ga1 Ga3 Ga2 166.7(2) 10_556 2_564
Ga1 Ga3 Ga2 105.05(5) . 2_564
Ga3 Ga3 Ga2 60.17(10) 11 2_564
Ga2 Ga3 Ga2 73.06(13) 9_566 2_564
Yb2 Ga3 Yb1 136.0(2) . .
Ga6 Ga3 Yb1 13.8(2) . .
Ga7 Ga3 Yb1 74.9(2) 15 .
Pd1 Ga3 Yb1 74.82(12) 6 .
Pd1 Ga3 Yb1 74.82(12) 13 .
Ga4 Ga3 Yb1 105.79(16) . .
Ga1 Ga3 Yb1 61.77(10) 10_556 .
Ga1 Ga3 Yb1 61.77(10) . .
Ga3 Ga3 Yb1 165.47(8) 11 .
Ga2 Ga3 Yb1 129.79(13) 9_566 .
Ga2 Ga3 Yb1 129.79(13) 2_564 .
Yb2 Ga4 Ga5 150.1(2) . 5_445
Yb2 Ga4 Ga5 150.1(2) . 15_545
Ga5 Ga4 Ga5 59.9(4) 5_445 15_545
Yb2 Ga4 Pd2 111.89(13) . .
Ga5 Ga4 Pd2 71.15(14) 5_445 .
Ga5 Ga4 Pd2 71.15(14) 15_545 .
Yb2 Ga4 Pd2 111.89(13) . 2
Ga5 Ga4 Pd2 71.15(14) 5_445 2
Ga5 Ga4 Pd2 71.15(14) 15_545 2
Pd2 Ga4 Pd2 136.2(3) . 2
Yb2 Ga4 Ga3 30.32(12) . 11
Ga5 Ga4 Ga3 119.7(2) 5_445 11
Ga5 Ga4 Ga3 179.6(2) 15_545 11
Pd2 Ga4 Ga3 108.77(10) . 11
Pd2 Ga4 Ga3 108.77(10) 2 11
Yb2 Ga4 Ga3 30.32(12) . .
Ga5 Ga4 Ga3 179.6(2) 5_445 .
Ga5 Ga4 Ga3 119.7(2) 15_545 .
Pd2 Ga4 Ga3 108.77(10) . .
Pd2 Ga4 Ga3 108.77(10) 2 .
Ga3 Ga4 Ga3 60.6(2) 11 .
Yb2 Ga4 Ga1 83.50(13) . .
Ga5 Ga4 Ga1 119.6(2) 5_445 .
Ga5 Ga4 Ga1 72.64(13) 15_545 .
Pd2 Ga4 Ga1 59.21(3) . .
Pd2 Ga4 Ga1 126.60(7) 2 .
Ga3 Ga4 Ga1 107.7(2) 11 .
Ga3 Ga4 Ga1 60.09(11) . .
Yb2 Ga4 Ga1 83.50(13) . 10_556
Ga5 Ga4 Ga1 119.6(2) 5_445 10_556
Ga5 Ga4 Ga1 72.64(13) 15_545 10_556
Pd2 Ga4 Ga1 126.60(7) . 10_556
Pd2 Ga4 Ga1 59.21(3) 2 10_556
Ga3 Ga4 Ga1 107.7(2) 11 10_556
Ga3 Ga4 Ga1 60.09(11) . 10_556
Ga1 Ga4 Ga1 73.32(6) . 10_556
Yb2 Ga4 Ga1 83.50(13) . 11
Ga5 Ga4 Ga1 72.64(13) 5_445 11
Ga5 Ga4 Ga1 119.6(2) 15_545 11
Pd2 Ga4 Ga1 59.21(3) . 11
Pd2 Ga4 Ga1 126.60(7) 2 11
Ga3 Ga4 Ga1 60.09(11) 11 11
Ga3 Ga4 Ga1 107.7(2) . 11
Ga1 Ga4 Ga1 105.15(6) . 11
Ga1 Ga4 Ga1 167.0(3) 10_556 11
Yb2 Ga4 Ga1 83.50(13) . 4
Ga5 Ga4 Ga1 72.64(13) 5_445 4
Ga5 Ga4 Ga1 119.6(2) 15_545 4
Pd2 Ga4 Ga1 126.60(7) . 4
Pd2 Ga4 Ga1 59.21(3) 2 4
Ga3 Ga4 Ga1 60.09(11) 11 4
Ga3 Ga4 Ga1 107.7(2) . 4
Ga1 Ga4 Ga1 167.0(3) . 4
Ga1 Ga4 Ga1 105.15(6) 10_556 4
Ga1 Ga4 Ga1 73.32(6) 11 4
Yb2 Ga4 Yb1 135.33(8) . 5_445
Ga5 Ga4 Yb1 14.72(16) 5_445 5_445
Ga5 Ga4 Yb1 74.6(3) 15_545 5_445
Pd2 Ga4 Yb1 74.63(11) . 5_445
Pd2 Ga4 Yb1 74.63(11) 2 5_445
Ga3 Ga4 Yb1 105.01(11) 11 5_445
Ga3 Ga4 Yb1 165.65(18) . 5_445
Ga1 Ga4 Yb1 129.70(16) . 5_445
Ga1 Ga4 Yb1 129.70(16) 10_556 5_445
Ga1 Ga4 Yb1 61.46(6) 11 5_445
Ga1 Ga4 Yb1 61.46(6) 4 5_445
Ga4 Yb2 Ga3 119.42(17) . 11
Ga4 Yb2 Ga3 119.42(17) . .
Ga3 Yb2 Ga3 121.2(3) 11 .
Ga4 Yb2 Ga2 146.86(4) . 9_566
Ga3 Yb2 Ga2 65.71(13) 11 9_566
Ga3 Yb2 Ga2 65.71(13) . 9_566
Ga4 Yb2 Ga2 146.86(4) . 2_564
Ga3 Yb2 Ga2 65.71(13) 11 2_564
Ga3 Yb2 Ga2 65.71(13) . 2_564
Ga2 Yb2 Ga2 66.28(8) 9_566 2_564
Ga4 Yb2 Ga1 65.19(3) . .
Ga3 Yb2 Ga1 146.94(2) 11 .
Ga3 Yb2 Ga1 64.79(13) . .
Ga2 Yb2 Ga1 130.51(3) 9_566 .
Ga2 Yb2 Ga1 93.04(3) 2_564 .
Ga4 Yb2 Ga1 65.19(3) . 11
Ga3 Yb2 Ga1 64.79(13) 11 11
Ga3 Yb2 Ga1 146.94(2) . 11
Ga2 Yb2 Ga1 130.51(3) 9_566 11
Ga2 Yb2 Ga1 93.04(3) 2_564 11
Ga1 Yb2 Ga1 93.03(5) . 11
Ga4 Yb2 Ga1 65.19(3) . 10_556
Ga3 Yb2 Ga1 146.94(2) 11 10_556
Ga3 Yb2 Ga1 64.79(13) . 10_556
Ga2 Yb2 Ga1 93.04(3) 9_566 10_556
Ga2 Yb2 Ga1 130.51(3) 2_564 10_556
Ga1 Yb2 Ga1 66.12(5) . 10_556
Ga1 Yb2 Ga1 130.39(6) 11 10_556
Ga4 Yb2 Ga1 65.19(3) . 4
Ga3 Yb2 Ga1 64.79(13) 11 4
Ga3 Yb2 Ga1 146.94(2) . 4
Ga2 Yb2 Ga1 93.04(3) 9_566 4
Ga2 Yb2 Ga1 130.51(3) 2_564 4
Ga1 Yb2 Ga1 130.39(6) . 4
Ga1 Yb2 Ga1 66.12(5) 11 4
Ga1 Yb2 Ga1 93.03(5) 10_556 4
Ga4 Yb2 Ga2 90.10(3) . 10_556
Ga3 Yb2 Ga2 89.949(17) 11 10_556
Ga3 Yb2 Ga2 89.949(17) . 10_556
Ga2 Yb2 Ga2 123.04(5) 9_566 10_556
Ga2 Yb2 Ga2 56.75(5) 2_564 10_556
Ga1 Yb2 Ga2 56.99(3) . 10_556
Ga1 Yb2 Ga2 56.99(3) 11 10_556
Ga1 Yb2 Ga2 123.11(3) 10_556 10_556
Ga1 Yb2 Ga2 123.11(3) 4 10_556
Ga4 Yb2 Ga2 90.10(3) . .
Ga3 Yb2 Ga2 89.949(17) 11 .
Ga3 Yb2 Ga2 89.949(17) . .
Ga2 Yb2 Ga2 56.75(5) 9_566 .
Ga2 Yb2 Ga2 123.04(5) 2_564 .
Ga1 Yb2 Ga2 123.11(3) . .
Ga1 Yb2 Ga2 123.11(3) 11 .
Ga1 Yb2 Ga2 56.99(3) 10_556 .
Ga1 Yb2 Ga2 56.99(3) 4 .
Ga2 Yb2 Ga2 179.79(7) 10_556 .
Ga4 Yb2 Ga6 104.09(11) . .
Ga3 Yb2 Ga6 136.48(18) 11 .
Ga3 Yb2 Ga6 15.3(2) . .
Ga2 Yb2 Ga6 78.23(9) 9_566 .
Ga2 Yb2 Ga6 78.23(9) 2_564 .
Ga1 Yb2 Ga6 53.02(8) . .
Ga1 Yb2 Ga6 143.69(5) 11 .
Ga1 Yb2 Ga6 53.02(8) 10_556 .
Ga1 Yb2 Ga6 143.69(5) 4 .
Ga2 Yb2 Ga6 89.975(8) 10_556 .
Ga2 Yb2 Ga6 89.975(8) . .
Yb1 Ga5 Ga5 149.98(16) . 11_655
Yb1 Ga5 Ga4 150.0(3) . 5
Ga5 Ga5 Ga4 60.1(2) 11_655 5
Yb1 Ga5 Pd2 111.81(10) . 6
Ga5 Ga5 Pd2 71.22(10) 11_655 6
Ga4 Ga5 Pd2 71.24(11) 5 6
Yb1 Ga5 Pd2 111.81(10) . 5
Ga5 Ga5 Pd2 71.22(10) 11_655 5
Ga4 Ga5 Pd2 71.24(11) 5 5
Pd2 Ga5 Pd2 136.4(2) 6 5
Yb1 Ga5 Ga6 29.29(14) . .
Ga5 Ga5 Ga6 179.27(17) 11_655 .
Ga4 Ga5 Ga6 120.7(3) 5 .
Pd2 Ga5 Ga6 108.92(10) 6 .
Pd2 Ga5 Ga6 108.92(10) 5 .
Yb1 Ga5 Ga7 29.78(15) . .
Ga5 Ga5 Ga7 120.20(15) 11_655 .
Ga4 Ga5 Ga7 179.7(3) 5 .
Pd2 Ga5 Ga7 108.80(10) 6 .
Pd2 Ga5 Ga7 108.80(10) 5 .
Ga6 Ga5 Ga7 59.1(2) . .
Yb1 Ga5 Ga1 83.43(16) . 8
Ga5 Ga5 Ga1 119.75(10) 11_655 8
Ga4 Ga5 Ga1 72.64(15) 5 8
Pd2 Ga5 Ga1 59.23(6) 6 8
Pd2 Ga5 Ga1 126.66(16) 5 8
Ga6 Ga5 Ga1 60.78(13) . 8
Ga7 Ga5 Ga1 107.16(17) . 8
Yb1 Ga5 Ga1 83.43(16) . 15
Ga5 Ga5 Ga1 119.75(10) 11_655 15
Ga4 Ga5 Ga1 72.64(15) 5 15
Pd2 Ga5 Ga1 126.66(16) 6 15
Pd2 Ga5 Ga1 59.23(6) 5 15
Ga6 Ga5 Ga1 60.78(13) . 15
Ga7 Ga5 Ga1 107.16(17) . 15
Ga1 Ga5 Ga1 73.32(12) 8 15
Yb1 Ga5 Ga2 83.35(16) . 6_554
Ga5 Ga5 Ga2 72.72(10) 11_655 6_554
Ga4 Ga5 Ga2 119.9(2) 5 6_554
Pd2 Ga5 Ga2 126.60(16) 6 6_554
Pd2 Ga5 Ga2 59.29(6) 5 6_554
Ga6 Ga5 Ga2 106.72(19) . 6_554
Ga7 Ga5 Ga2 60.32(12) . 6_554
Ga1 Ga5 Ga2 166.8(2) 8 6_554
Ga1 Ga5 Ga2 105.16(5) 15 6_554
Yb1 Ga5 Ga2 83.35(16) . 13_556
Ga5 Ga5 Ga2 72.72(10) 11_655 13_556
Ga4 Ga5 Ga2 119.9(2) 5 13_556
Pd2 Ga5 Ga2 59.29(6) 6 13_556
Pd2 Ga5 Ga2 126.60(16) 5 13_556
Ga6 Ga5 Ga2 106.72(19) . 13_556
Ga7 Ga5 Ga2 60.32(12) . 13_556
Ga1 Ga5 Ga2 105.16(5) 8 13_556
Ga1 Ga5 Ga2 166.8(2) 15 13_556
Ga2 Ga5 Ga2 73.19(13) 6_554 13_556
Yb1 Ga5 Yb2 135.3(2) . 5
Ga5 Ga5 Yb2 74.71(9) 11_655 5
Ga4 Ga5 Yb2 14.66(13) 5 5
Pd2 Ga5 Yb2 74.70(10) 6 5
Pd2 Ga5 Yb2 74.70(10) 5 5
Ga6 Ga5 Yb2 106.02(19) . 5
Ga7 Ga5 Yb2 165.1(2) . 5
Ga1 Ga5 Yb2 61.51(9) 8 5
Ga1 Ga5 Yb2 61.51(9) 15 5
Ga2 Ga5 Yb2 129.87(13) 6_554 5
Ga2 Ga5 Yb2 129.87(13) 13_556 5
Yb1 Ga6 Ga3 151.7(5) . .
Yb1 Ga6 Ga7 148.1(4) . 15
Ga3 Ga6 Ga7 60.2(3) . 15
Yb1 Ga6 Pd1 112.10(13) . 13
Ga3 Ga6 Pd1 71.19(14) . 13
Ga7 Ga6 Pd1 70.78(13) 15 13
Yb1 Ga6 Pd1 112.10(13) . 6
Ga3 Ga6 Pd1 71.19(14) . 6
Ga7 Ga6 Pd1 70.78(13) 15 6
Pd1 Ga6 Pd1 135.7(3) 13 6
Yb1 Ga6 Ga7 30.77(18) . .
Ga3 Ga6 Ga7 120.9(3) . .
Ga7 Ga6 Ga7 178.9(3) 15 .
Pd1 Ga6 Ga7 109.44(12) 13 .
Pd1 Ga6 Ga7 109.44(12) 6 .
Yb1 Ga6 Ga1 84.5(2) . 10_556
Ga3 Ga6 Ga1 73.0(2) . 10_556
Ga7 Ga6 Ga1 120.0(2) 15 10_556
Pd1 Ga6 Ga1 127.48(19) 13 10_556
Pd1 Ga6 Ga1 59.54(6) 6 10_556
Ga7 Ga6 Ga1 60.81(12) . 10_556
Yb1 Ga6 Ga1 84.5(2) . .
Ga3 Ga6 Ga1 73.0(2) . .
Ga7 Ga6 Ga1 120.0(2) 15 .
Pd1 Ga6 Ga1 59.54(6) 13 .
Pd1 Ga6 Ga1 127.48(19) 6 .
Ga7 Ga6 Ga1 60.81(12) . .
Ga1 Ga6 Ga1 74.03(14) 10_556 .
Yb1 Ga6 Ga5 29.75(14) . .
Ga3 Ga6 Ga5 178.6(4) . .
Ga7 Ga6 Ga5 118.4(3) 15 .
Pd1 Ga6 Ga5 108.50(12) 13 .
Pd1 Ga6 Ga5 108.50(12) 6 .
Ga7 Ga6 Ga5 60.5(2) . .
Ga1 Ga6 Ga5 108.1(2) 10_556 .
Ga1 Ga6 Ga5 108.1(2) . .
Yb1 Ga6 Ga1 83.06(18) . 8
Ga3 Ga6 Ga1 119.0(3) . 8
Ga7 Ga6 Ga1 71.4(2) 15 8
Pd1 Ga6 Ga1 125.41(19) 13 8
Pd1 Ga6 Ga1 58.79(7) 6 8
Ga7 Ga6 Ga1 107.7(2) . 8
Ga1 Ga6 Ga1 105.26(6) 10_556 8
Ga1 Ga6 Ga1 167.6(2) . 8
Ga5 Ga6 Ga1 59.99(12) . 8
Yb1 Ga6 Ga1 83.06(18) . 15
Ga3 Ga6 Ga1 119.0(3) . 15
Ga7 Ga6 Ga1 71.4(2) 15 15
Pd1 Ga6 Ga1 58.79(7) 13 15
Pd1 Ga6 Ga1 125.41(19) 6 15
Ga7 Ga6 Ga1 107.7(2) . 15
Ga1 Ga6 Ga1 167.6(2) 10_556 15
Ga1 Ga6 Ga1 105.26(6) . 15
Ga5 Ga6 Ga1 59.99(12) . 15
Ga1 Ga6 Ga1 72.66(13) 8 15
Yb1 Ga6 Yb2 136.9(3) . .
Ga3 Ga6 Yb2 14.8(2) . .
Ga7 Ga6 Yb2 75.0(3) 15 .
Pd1 Ga6 Yb2 74.82(12) 13 .
Pd1 Ga6 Yb2 74.82(12) 6 .
Ga7 Ga6 Yb2 106.11(18) . .
Ga1 Ga6 Yb2 61.84(10) 10_556 .
Ga1 Ga6 Yb2 61.84(10) . .
Ga5 Ga6 Yb2 166.6(3) . .
Ga1 Ga6 Yb2 129.24(16) 8 .
Ga1 Ga6 Yb2 129.24(16) 15 .
Yb1 Ga7 Ga3 150.1(4) . 15_545
Yb1 Ga7 Ga6 151.2(4) . 15_545
Ga3 Ga7 Ga6 58.8(2) 15_545 15_545
Yb1 Ga7 Pd1 111.93(8) . .
Ga3 Ga7 Pd1 71.01(10) 15_545 .
Ga6 Ga7 Pd1 71.00(9) 15_545 .
Yb1 Ga7 Pd1 111.93(8) . 10_556
Ga3 Ga7 Pd1 71.01(10) 15_545 10_556
Ga6 Ga7 Pd1 71.00(9) 15_545 10_556
Pd1 Ga7 Pd1 136.13(16) . 10_556
Yb1 Ga7 Ga6 30.46(17) . .
Ga3 Ga7 Ga6 179.5(3) 15_545 .
Ga6 Ga7 Ga6 120.7(3) 15_545 .
Pd1 Ga7 Ga6 108.89(11) . .
Pd1 Ga7 Ga6 108.89(11) 10_556 .
Yb1 Ga7 Ga5 29.95(14) . .
Ga3 Ga7 Ga5 120.1(4) 15_545 .
Ga6 Ga7 Ga5 178.9(4) 15_545 .
Pd1 Ga7 Ga5 108.78(10) . .
Pd1 Ga7 Ga5 108.78(10) 10_556 .
Ga6 Ga7 Ga5 60.41(16) . .
Yb1 Ga7 Ga1 83.73(19) . 10_556
Ga3 Ga7 Ga1 119.4(2) 15_545 10_556
Ga6 Ga7 Ga1 73.3(2) 15_545 10_556
Pd1 Ga7 Ga1 126.79(19) . 10_556
Pd1 Ga7 Ga1 59.22(7) 10_556 10_556
Ga6 Ga7 Ga1 60.24(13) . 10_556
Ga5 Ga7 Ga1 107.55(15) . 10_556
Yb1 Ga7 Ga1 83.73(19) . .
Ga3 Ga7 Ga1 119.4(2) 15_545 .
Ga6 Ga7 Ga1 73.3(2) 15_545 .
Pd1 Ga7 Ga1 59.22(7) . .
Pd1 Ga7 Ga1 126.79(19) 10_556 .
Ga6 Ga7 Ga1 60.24(13) . .
Ga5 Ga7 Ga1 107.55(15) . .
Ga1 Ga7 Ga1 73.55(15) 10_556 .
Yb1 Ga7 Ga2 83.47(17) . 13_556
Ga3 Ga7 Ga2 72.7(2) 15_545 13_556
Ga6 Ga7 Ga2 118.9(2) 15_545 13_556
Pd1 Ga7 Ga2 126.3(2) . 13_556
Pd1 Ga7 Ga2 59.13(8) 10_556 13_556
Ga6 Ga7 Ga2 107.75(14) . 13_556
Ga5 Ga7 Ga2 60.30(12) . 13_556
Ga1 Ga7 Ga2 105.16(4) 10_556 13_556
Ga1 Ga7 Ga2 167.19(16) . 13_556
Yb1 Ga7 Ga2 83.47(17) . 6_554
Ga3 Ga7 Ga2 72.7(2) 15_545 6_554
Ga6 Ga7 Ga2 118.9(2) 15_545 6_554
Pd1 Ga7 Ga2 59.13(8) . 6_554
Pd1 Ga7 Ga2 126.3(2) 10_556 6_554
Ga6 Ga7 Ga2 107.75(14) . 6_554
Ga5 Ga7 Ga2 60.30(12) . 6_554
Ga1 Ga7 Ga2 167.19(16) 10_556 6_554
Ga1 Ga7 Ga2 105.16(4) . 6_554
Ga2 Ga7 Ga2 73.17(14) 13_556 6_554
Yb1 Ga7 Yb1 135.8(3) . 15_545
Ga3 Ga7 Yb1 74.1(2) 15_545 15_545
Ga6 Ga7 Yb1 15.4(2) 15_545 15_545
Pd1 Ga7 Yb1 74.61(9) . 15_545
Pd1 Ga7 Yb1 74.61(9) 10_556 15_545
Ga6 Ga7 Yb1 105.3(2) . 15_545
Ga5 Ga7 Yb1 165.7(2) . 15_545
Ga1 Ga7 Yb1 61.64(10) 10_556 15_545
Ga1 Ga7 Yb1 61.64(10) . 15_545
Ga2 Ga7 Yb1 129.48(11) 13_556 15_545
Ga2 Ga7 Yb1 129.48(11) 6_554 15_545

loop_
_geom_bond_atom_site_label_1
_geom_bond_atom_site_label_2
_geom_bond_distance
_geom_bond_site_symmetry_2
Yb1 Ga6 1.564(6) .
Yb1 Ga7 1.578(4) .
Yb1 Ga5 1.586(5) .
Yb1 Ga1 3.0221(15) 10_556
Yb1 Ga1 3.0222(15) .
Yb1 Ga1 3.0243(13) 8
Yb1 Ga1 3.0243(13) 15
Yb1 Ga2 3.0285(17) 13_556
Yb1 Ga2 3.0285(17) 6_554
Yb1 Ga1 3.0986(14) 6
Yb1 Ga1 3.0986(14) 13
Yb1 Ga3 3.105(5) .
Pd1 Ga3 2.558(2) 15_545
Pd1 Ga3 2.558(2) 13
Pd1 Ga7 2.5593(15) .
Pd1 Ga7 2.5593(15) 3
Pd1 Ga6 2.563(2) 13
Pd1 Ga6 2.563(2) 15_545
Pd1 Ga1 2.6316(16) 3
Pd1 Ga1 2.6316(16) .
Pd1 Ga2 2.6360(14) 6_554
Pd1 Ga2 2.6360(14) 14_546
Pd1 Ga1 2.6375(10) 13
Pd1 Ga1 2.6375(10) 15_545
Pd2 Ga5 2.5571(19) 15_545
Pd2 Ga5 2.5571(19) 7_455
Pd2 Ga5 2.5571(19) 13
Pd2 Ga5 2.5571(19) 5_445
Pd2 Ga4 2.558(2) 9
Pd2 Ga4 2.558(2) .
Pd2 Ga1 2.6349(12) .
Pd2 Ga1 2.6349(12) 9
Pd2 Ga1 2.6349(12) 11
Pd2 Ga1 2.6349(12) 3
Pd2 Ga2 2.6416(15) 10_556
Pd2 Ga2 2.6416(15) 2_554
Ga1 Pd1 2.6375(10) 13
Ga1 Ga6 2.740(4) .
Ga1 Ga3 2.752(4) .
Ga1 Ga7 2.755(5) .
Ga1 Ga5 2.763(4) 15_545
Ga1 Ga4 2.7627(15) .
Ga1 Ga6 2.784(4) 15_545
Ga1 Ga1 2.9182(19) 3
Ga1 Ga1 2.920(2) 13
Ga1 Ga2 2.9209(14) 10_556
Ga2 Pd1 2.6361(14) 6
Ga2 Pd1 2.6361(14) 14_456
Ga2 Pd2 2.6416(15) 2
Ga2 Ga5 2.770(4) 7_456
Ga2 Ga5 2.770(4) 13_556
Ga2 Ga7 2.771(5) 13_556
Ga2 Ga7 2.771(5) 7_456
Ga2 Ga3 2.774(4) 3_566
Ga2 Ga3 2.774(4) 9_566
Ga2 Ga2 2.908(3) 9_566
Ga2 Ga1 2.9210(14) 4
Ga2 Ga1 2.9210(14) 10_556
Ga3 Yb2 1.584(5) .
Ga3 Ga6 1.639(5) .
Ga3 Ga7 1.663(6) 15
Ga3 Pd1 2.558(2) 6
Ga3 Pd1 2.558(2) 13
Ga3 Ga4 2.734(7) .
Ga3 Ga1 2.752(4) 10_556
Ga3 Ga3 2.760(10) 11
Ga3 Ga2 2.774(4) 9_566
Ga3 Ga2 2.774(4) 2_564
Ga4 Yb2 1.581(6) .
Ga4 Ga5 1.649(7) 5_445
Ga4 Ga5 1.649(7) 15_545
Ga4 Pd2 2.558(2) 2
Ga4 Ga3 2.734(7) 11
Ga4 Ga1 2.7627(15) 10_556
Ga4 Ga1 2.7627(15) 11
Ga4 Ga1 2.7627(15) 4
Ga4 Yb1 3.125(5) 5_445
Yb2 Ga3 1.584(5) 11
Yb2 Ga2 3.021(2) 9_566
Yb2 Ga2 3.021(2) 2_564
Yb2 Ga1 3.0240(14) 11
Yb2 Ga1 3.0240(14) 10_556
Yb2 Ga1 3.0240(14) 4
Yb2 Ga2 3.097(2) 10_556
Yb2 Ga6 3.112(5) .
Ga5 Ga5 1.646(10) 11_655
Ga5 Ga4 1.649(7) 5
Ga5 Pd2 2.5571(19) 6
Ga5 Pd2 2.5571(19) 5
Ga5 Ga6 2.741(7) .
Ga5 Ga7 2.744(7) .
Ga5 Ga1 2.763(4) 8
Ga5 Ga1 2.763(4) 15
Ga5 Ga2 2.770(4) 6_554
Ga5 Ga2 2.770(4) 13_556
Ga5 Yb2 3.120(5) 5
Ga6 Ga7 1.677(7) 15
Ga6 Pd1 2.563(2) 13
Ga6 Pd1 2.563(2) 6
Ga6 Ga7 2.704(8) .
Ga6 Ga1 2.740(4) 10_556
Ga6 Ga1 2.784(4) 8
Ga6 Ga1 2.784(4) 15
Ga7 Ga3 1.663(6) 15_545
Ga7 Ga6 1.677(7) 15_545
Ga7 Pd1 2.5593(15) 10_556
Ga7 Ga1 2.755(5) 10_556
Ga7 Ga2 2.771(5) 13_556
Ga7 Ga2 2.771(5) 6_554
Ga7 Yb1 3.116(5) 15_545
